data_1504185
loop_
_publ_author_name
'Hanessian, Stephen'
'Boyer, Nicolas'
'Reddy, Gone Jayapal'
'Desch\^enes-Simard, Beno\^it'

_publ_section_title
;
 Total synthesis of oidiodendrolides and related norditerpene dilactones
 from a common precursor: metabolites CJ-14,445, LL-Z1271gamma,
 oidiolactones A, B, C, and D, and nagilactone F.
;
_journal_issue 20
_journal_name_full 'Organic letters'
_journal_page_first 4640
_journal_page_last 4643
_journal_paper_doi 10.1021/ol901896c
_journal_volume 11
_journal_year 2009
_chemical_absolute_configuration rmad
_chemical_compound_source 'Synthesized by the authors. See text'
_chemical_formula_moiety 'C16 H18 O4'
_chemical_formula_sum 'C16 H18 O4'
_chemical_formula_weight 274.30
_chemical_name_systematic
; 
 ? 
;
_space_group_IT_number 5
_symmetry_cell_setting monoclinic
_symmetry_space_group_name_Hall 'C 2y'
_symmetry_space_group_name_H-M 'C 1 2 1'
_atom_sites_solution_hydrogens geom
_atom_sites_solution_primary direct
_atom_sites_solution_secondary difmap
_audit_creation_method SHELXL-97
_cell_angle_alpha 90
_cell_angle_beta 129.390(1)
_cell_angle_gamma 90
_cell_formula_units_Z 4
_cell_length_a 18.1933(5)
_cell_length_b 7.7110(2)
_cell_length_c 12.4502(3)
_cell_measurement_reflns_used 5974
_cell_measurement_temperature 150
_cell_measurement_theta_max 71.81
_cell_measurement_theta_min 4.60
_cell_volume 1349.87(6)
_computing_cell_refinement 'SAINT V7.34A(Bruker AXS, 2007)'
_computing_data_collection 'APEX2  (Bruker AXS, 2008)'
_computing_data_reduction 'SAINT V7.34A(Bruker AXS, 2007)'
_computing_molecular_graphics 'SHELXTL v6.12 (Bruker AXS, 2001)'
_computing_publication_material 'UdMX (Maris, 2004)'
_computing_structure_refinement 'SHELXL97 (Sheldrick, 2008)'
_computing_structure_solution 'SHELXS97 (Sheldrick, 2008)'
_diffrn_ambient_temperature 150
_diffrn_detector_area_resol_mean 5.5
_diffrn_measured_fraction_theta_full 0.987
_diffrn_measured_fraction_theta_max 0.987
_diffrn_measurement_device_type 'Bruker Smart 6000'
_diffrn_measurement_method \w/2\q
_diffrn_radiation_monochromator 'Montel 200 optics'
_diffrn_radiation_source 'Rotating Anode'
_diffrn_radiation_type CuK\a
_diffrn_radiation_wavelength 1.54178
_diffrn_reflns_av_R_equivalents 0.034
_diffrn_reflns_av_sigmaI/netI 0.0289
_diffrn_reflns_limit_h_max 22
_diffrn_reflns_limit_h_min -22
_diffrn_reflns_limit_k_max 9
_diffrn_reflns_limit_k_min -9
_diffrn_reflns_limit_l_max 15
_diffrn_reflns_limit_l_min -15
_diffrn_reflns_number 8796
_diffrn_reflns_theta_full 72.33
_diffrn_reflns_theta_max 72.33
_diffrn_reflns_theta_min 4.60
_exptl_absorpt_coefficient_mu 0.790
_exptl_absorpt_correction_T_max 0.9240
_exptl_absorpt_correction_T_min 0.8058
_exptl_absorpt_correction_type multi-scan
_exptl_absorpt_process_details 'Sadabs (Sheldrick, 2007)'
_exptl_crystal_colour Colorless
_exptl_crystal_density_diffrn 1.350
_exptl_crystal_density_method 'not measured'
_exptl_crystal_description block
_exptl_crystal_F_000 584
_exptl_crystal_size_max 0.18
_exptl_crystal_size_mid 0.11
_exptl_crystal_size_min 0.10
_refine_diff_density_max 0.185
_refine_diff_density_min -0.258
_refine_diff_density_rms 0.055
_refine_ls_abs_structure_details 'Flack H D (1983), 1079 Friedel Pairs'
_refine_ls_abs_structure_Flack 0.21(15)
_refine_ls_extinction_coef 0.0072(5)
_refine_ls_extinction_expression Fc^*^=kFc[1+0.001xFc^2^\l^3^/sin(2\q)]^-1/4^
_refine_ls_extinction_method SHELXL
_refine_ls_goodness_of_fit_ref 1.045
_refine_ls_hydrogen_treatment constr
_refine_ls_matrix_type full
_refine_ls_number_parameters 184
_refine_ls_number_reflns 2520
_refine_ls_number_restraints 1
_refine_ls_restrained_S_all 1.045
_refine_ls_R_factor_all 0.0334
_refine_ls_R_factor_gt 0.0325
_refine_ls_shift/su_max 0.000
_refine_ls_shift/su_mean 0.000
_refine_ls_structure_factor_coef Fsqd
_refine_ls_weighting_details 'calc w=1/[\s^2^(Fo^2^)+(0.0532P)^2^+0.2544P] where P=(Fo^2^+2Fc^2^)/3'
_refine_ls_weighting_scheme calc
_refine_ls_wR_factor_gt 0.0812
_refine_ls_wR_factor_ref 0.0819
_reflns_number_gt 2451
_reflns_number_total 2520
_reflns_threshold_expression I>2\s(I)
_cod_data_source_file ol901896c_si_002.cif
_cod_data_source_block bent15
_cod_depositor_comments
;
The following automatic conversions were performed:

'_symmetry_cell_setting' value 'Monoclinic' changed to 'monoclinic'
according to /home/saulius/struct/CIF-dictionaries/cif_core.dic
dictionary named 'cif_core.dic' version 2.4.2 from
2011-04-26.

'_geom_bond_publ_flag' value 'Y' changed to 'y'
according to /home/saulius/struct/CIF-dictionaries/cif_core.dic
dictionary named 'cif_core.dic' version 2.4.2 from 2011-04-26 (23
times).

'_geom_angle_publ_flag' value 'Y' changed to 'y' according
to /home/saulius/struct/CIF-dictionaries/cif_core.dic dictionary
named 'cif_core.dic' version 2.4.2 from 2011-04-26 (38
times).

'_geom_torsion_publ_flag' value 'Y' changed to 'y' according
to /home/saulius/struct/CIF-dictionaries/cif_core.dic dictionary
named 'cif_core.dic' version 2.4.2 from 2011-04-26 (57 times).

Automatic conversion script
Id: cif_fix_values 1715 2011-07-08 13:25:40Z adriana 
;
_cod_original_cell_volume 1349.86(6)
_cod_original_sg_symbol_H-M C2
_cod_database_code 1504185

loop_
_symmetry_equiv_pos_as_xyz
'x, y, z'
'-x, y, -z'
'x+1/2, y+1/2, z'
'-x+1/2, y+1/2, -z'

loop_
_atom_site_label
_atom_site_type_symbol
_atom_site_fract_x
_atom_site_fract_y
_atom_site_fract_z
_atom_site_U_iso_or_equiv
_atom_site_adp_type
_atom_site_occupancy
_atom_site_symmetry_multiplicity
_atom_site_calc_flag
_atom_site_refinement_flags
O1 O 0.87780(7) 0.32537(17) 0.84692(12) 0.0390(3) Uani 1 1 d .
O2 O 0.72592(7) 0.35702(13) 0.65530(10) 0.0294(2) Uani 1 1 d .
O3 O 0.45597(7) 1.15253(15) 0.31448(11) 0.0366(3) Uani 1 1 d .
O4 O 0.45076(7) 0.88503(14) 0.24819(10) 0.0296(2) Uani 1 1 d .
C1 C 0.80327(10) 0.4006(2) 0.78823(15) 0.0275(3) Uani 1 1 d .
C2 C 0.74413(11) 0.4417(2) 0.91459(16) 0.0347(4) Uani 1 1 d .
H2A H 0.6967 0.3545 0.8502 0.052 Uiso 1 1 calc R
H2B H 0.7160 0.5230 0.9399 0.052 Uiso 1 1 calc R
H2C H 0.7989 0.3841 0.9985 0.052 Uiso 1 1 calc R
C3 C 0.77690(9) 0.54170(19) 0.84383(14) 0.0253(3) Uani 1 1 d .
C4 C 0.85660(10) 0.6686(2) 0.94982(14) 0.0311(3) Uani 1 1 d .
H4A H 0.8463 0.7021 1.0162 0.037 Uiso 1 1 calc R
H4B H 0.9177 0.6052 1.0032 0.037 Uiso 1 1 calc R
C5 C 0.86730(10) 0.8361(2) 0.89345(15) 0.0341(3) Uani 1 1 d .
H5A H 0.8978 0.9258 0.9670 0.041 Uiso 1 1 calc R
H5B H 0.9101 0.8129 0.8716 0.041 Uiso 1 1 calc R
C6 C 0.77259(10) 0.90759(19) 0.76278(15) 0.0305(3) Uani 1 1 d .
H6A H 0.7327 0.9476 0.7865 0.037 Uiso 1 1 calc R
H6B H 0.7848 1.0079 0.7265 0.037 Uiso 1 1 calc R
C7 C 0.72028(9) 0.76585(18) 0.65187(13) 0.0229(3) Uani 1 1 d .
C8 C 0.69150(9) 0.62401(18) 0.70724(13) 0.0220(3) Uani 1 1 d .
H8 H 0.6470 0.6744 0.7203 0.026 Uiso 1 1 calc R
C9 C 0.64499(9) 0.46784(18) 0.61040(14) 0.0247(3) Uani 1 1 d .
H9 H 0.6057 0.4052 0.6286 0.030 Uiso 1 1 calc R
C10 C 0.58291(9) 0.5126(2) 0.45879(14) 0.0258(3) Uani 1 1 d .
H10 H 0.5516 0.4223 0.3917 0.031 Uiso 1 1 calc R
C11 C 0.57082(9) 0.67643(18) 0.41656(14) 0.0235(3) Uani 1 1 d .
C12 C 0.62697(9) 0.81986(19) 0.51404(14) 0.0231(3) Uani 1 1 d .
C13 C 0.59288(10) 0.98159(18) 0.47387(14) 0.0259(3) Uani 1 1 d .
H13 H 0.6312 1.0763 0.5319 0.031 Uiso 1 1 calc R
C14 C 0.49702(10) 1.0158(2) 0.34139(14) 0.0270(3) Uani 1 1 d .
C15 C 0.50460(10) 0.7314(2) 0.26692(14) 0.0280(3) Uani 1 1 d .
H15A H 0.5417 0.7568 0.2357 0.034 Uiso 1 1 calc R
H15B H 0.4601 0.6356 0.2091 0.034 Uiso 1 1 calc R
C16 C 0.78454(9) 0.7022(2) 0.61760(15) 0.0281(3) Uani 1 1 d .
H16A H 0.7492 0.6192 0.5406 0.042 Uiso 1 1 calc R
H16B H 0.8414 0.6459 0.6996 0.042 Uiso 1 1 calc R
H16C H 0.8035 0.8015 0.5910 0.042 Uiso 1 1 calc R

loop_
_atom_site_aniso_label
_atom_site_aniso_U_11
_atom_site_aniso_U_22
_atom_site_aniso_U_33
_atom_site_aniso_U_23
_atom_site_aniso_U_13
_atom_site_aniso_U_12
O1 0.0303(5) 0.0387(6) 0.0429(6) 0.0029(5) 0.0209(5) 0.0111(5)
O2 0.0279(5) 0.0248(5) 0.0311(5) -0.0002(4) 0.0166(4) 0.0038(4)
O3 0.0324(5) 0.0281(6) 0.0393(6) 0.0050(5) 0.0180(5) 0.0062(5)
O4 0.0240(5) 0.0295(6) 0.0265(5) 0.0012(4) 0.0119(4) 0.0012(4)
C1 0.0273(7) 0.0248(7) 0.0308(7) 0.0018(6) 0.0186(6) 0.0024(5)
C2 0.0301(7) 0.0445(9) 0.0297(7) 0.0085(6) 0.0191(6) 0.0026(6)
C3 0.0228(6) 0.0288(8) 0.0253(7) 0.0024(5) 0.0157(6) 0.0023(5)
C4 0.0256(7) 0.0348(8) 0.0257(6) -0.0026(6) 0.0128(6) 0.0011(6)
C5 0.0246(7) 0.0328(8) 0.0300(8) -0.0054(6) 0.0103(6) -0.0042(6)
C6 0.0280(7) 0.0224(7) 0.0316(7) -0.0037(6) 0.0145(6) -0.0030(6)
C7 0.0193(6) 0.0220(7) 0.0252(7) -0.0013(5) 0.0132(6) -0.0010(5)
C8 0.0192(6) 0.0242(7) 0.0237(6) 0.0006(5) 0.0141(5) 0.0012(5)
C9 0.0217(6) 0.0227(7) 0.0293(7) 0.0001(5) 0.0161(6) -0.0001(5)
C10 0.0223(6) 0.0263(7) 0.0262(7) -0.0048(6) 0.0143(6) -0.0030(6)
C11 0.0197(6) 0.0266(7) 0.0252(6) -0.0025(5) 0.0147(5) -0.0010(5)
C12 0.0207(6) 0.0253(7) 0.0251(6) 0.0005(5) 0.0154(5) -0.0007(5)
C13 0.0231(7) 0.0249(7) 0.0281(7) -0.0002(6) 0.0155(6) -0.0022(5)
C14 0.0256(6) 0.0261(7) 0.0300(7) 0.0036(6) 0.0180(6) -0.0005(6)
C15 0.0263(6) 0.0296(8) 0.0262(7) -0.0018(6) 0.0158(6) -0.0004(6)
C16 0.0224(6) 0.0327(8) 0.0320(7) 0.0030(6) 0.0185(6) 0.0000(5)

loop_
_atom_type_symbol
_atom_type_description
_atom_type_scat_dispersion_real
_atom_type_scat_dispersion_imag
_atom_type_scat_source
C C 0.0181 0.0091 'International Tables Vol C Tables 4.2.6.8 and 6.1.1.4'
H H 0.0000 0.0000 'International Tables Vol C Tables 4.2.6.8 and 6.1.1.4'
O O 0.0492 0.0322 'International Tables Vol C Tables 4.2.6.8 and 6.1.1.4'

loop_
_geom_angle_atom_site_label_1
_geom_angle_atom_site_label_2
_geom_angle_atom_site_label_3
_geom_angle
_geom_angle_publ_flag
C1 O2 C9 109.24(11) y
C14 O4 C15 118.61(10) y
O1 C1 O2 120.82(14) y
O1 C1 C3 128.83(14) y
O2 C1 C3 110.27(11) y
C3 C2 H2A 109.5 ?
C3 C2 H2B 109.5 ?
H2A C2 H2B 109.5 ?
C3 C2 H2C 109.5 ?
H2A C2 H2C 109.5 ?
H2B C2 H2C 109.5 ?
C1 C3 C8 100.45(10) y
C1 C3 C4 116.54(11) y
C8 C3 C4 115.28(12) y
C1 C3 C2 104.45(12) y
C8 C3 C2 110.63(11) y
C4 C3 C2 108.80(12) y
C5 C4 C3 117.70(12) y
C5 C4 H4A 107.9 ?
C3 C4 H4A 107.9 ?
C5 C4 H4B 107.9 ?
C3 C4 H4B 107.9 ?
H4A C4 H4B 107.2 ?
C6 C5 C4 113.72(12) y
C6 C5 H5A 108.8 ?
C4 C5 H5A 108.8 ?
C6 C5 H5B 108.8 ?
C4 C5 H5B 108.8 ?
H5A C5 H5B 107.7 ?
C7 C6 C5 109.68(12) y
C7 C6 H6A 109.7 ?
C5 C6 H6A 109.7 ?
C7 C6 H6B 109.7 ?
C5 C6 H6B 109.7 ?
H6A C6 H6B 108.2 ?
C12 C7 C6 115.69(12) y
C12 C7 C8 104.2(1) y
C6 C7 C8 107.16(11) y
C12 C7 C16 105.8(1) y
C6 C7 C16 109.11(11) y
C8 C7 C16 115.08(11) y
C9 C8 C3 102.31(11) y
C9 C8 C7 112.34(10) y
C3 C8 C7 113.23(10) y
C9 C8 H8 109.6 ?
C3 C8 H8 109.6 ?
C7 C8 H8 109.6 ?
O2 C9 C10 112.59(11) y
O2 C9 C8 103.81(10) y
C10 C9 C8 114.22(11) y
O2 C9 H9 108.7 ?
C10 C9 H9 108.7 ?
C8 C9 H9 108.7 ?
C11 C10 C9 121.22(13) y
C11 C10 H10 119.4 ?
C9 C10 H10 119.4 ?
C10 C11 C12 122.21(12) y
C10 C11 C15 124.00(13) y
C12 C11 C15 113.68(12) y
C13 C12 C11 118.48(12) y
C13 C12 C7 126.73(13) y
C11 C12 C7 114.79(12) y
C12 C13 C14 121.44(13) y
C12 C13 H13 119.3 ?
C14 C13 H13 119.3 ?
O3 C14 O4 118.23(12) y
O3 C14 C13 123.27(14) y
O4 C14 C13 118.42(13) y
O4 C15 C11 110.88(11) y
O4 C15 H15A 109.5 ?
C11 C15 H15A 109.5 ?
O4 C15 H15B 109.5 ?
C11 C15 H15B 109.5 ?
H15A C15 H15B 108.1 ?
C7 C16 H16A 109.5 ?
C7 C16 H16B 109.5 ?
H16A C16 H16B 109.5 ?
C7 C16 H16C 109.5 ?
H16A C16 H16C 109.5 ?
H16B C16 H16C 109.5 ?

loop_
_geom_bond_atom_site_label_1
_geom_bond_atom_site_label_2
_geom_bond_distance
_geom_bond_publ_flag
O1 C1 1.2049(18) y
O2 C1 1.3699(17) y
O2 C9 1.4717(16) y
O3 C14 1.2103(19) y
O4 C14 1.3533(18) y
O4 C15 1.4584(18) y
C1 C3 1.521(2) y
C2 C3 1.547(2) y
C2 H2a 0.98 ?
C2 H2b 0.98 ?
C2 H2c 0.98 ?
C3 C8 1.5347(17) y
C3 C4 1.541(2) y
C4 C5 1.540(2) y
C4 H4a 0.99 ?
C4 H4b 0.99 ?
C5 C6 1.5368(19) y
C5 H5a 0.99 ?
C5 H5b 0.99 ?
C6 C7 1.5294(18) y
C6 H6a 0.99 ?
C6 H6b 0.99 ?
C7 C12 1.5175(18) y
C7 C8 1.5503(18) y
C7 C16 1.5565(18) y
C8 C9 1.5248(19) y
C8 H8 1 ?
C9 C10 1.5005(19) y
C9 H9 1 ?
C10 C11 1.332(2) y
C10 H10 0.95 ?
C11 C12 1.4718(19) y
C11 C15 1.5012(19) y
C12 C13 1.340(2) y
C13 C14 1.4766(19) y
C13 H13 0.95 ?
C15 H15a 0.99 ?
C15 H15b 0.99 ?
C16 H16a 0.98 ?
C16 H16b 0.98 ?
C16 H16c 0.98 ?

loop_
_geom_torsion_atom_site_label_1
_geom_torsion_atom_site_label_2
_geom_torsion_atom_site_label_3
_geom_torsion_atom_site_label_4
_geom_torsion
_geom_torsion_publ_flag
C9 O2 C1 O1 179.42(14) y
C9 O2 C1 C3 2.44(15) y
O1 C1 C3 C8 159.13(16) y
O2 C1 C3 C8 -24.21(14) y
O1 C1 C3 C4 33.8(2) y
O2 C1 C3 C4 -149.49(12) y
O1 C1 C3 C2 -86.20(19) y
O2 C1 C3 C2 90.46(13) y
C1 C3 C4 C5 91.22(16) y
C8 C3 C4 C5 -26.17(17) y
C2 C3 C4 C5 -151.09(13) y
C3 C4 C5 C6 33.06(18) y
C4 C5 C6 C7 -53.77(17) y
C5 C6 C7 C12 -177.55(12) y
C5 C6 C7 C8 66.76(14) y
C5 C6 C7 C16 -58.44(15) y
C1 C3 C8 C9 35.10(12) y
C4 C3 C8 C9 161.23(11) y
C2 C3 C8 C9 -74.81(13) y
C1 C3 C8 C7 -86.04(13) y
C4 C3 C8 C7 40.09(16) y
C2 C3 C8 C7 164.05(12) y
C12 C7 C8 C9 61.20(13) y
C6 C7 C8 C9 -175.70(11) y
C16 C7 C8 C9 -54.18(14) y
C12 C7 C8 C3 176.49(11) y
C6 C7 C8 C3 -60.40(14) y
C16 C7 C8 C3 61.11(15) y
C1 O2 C9 C10 144.86(12) y
C1 O2 C9 C8 20.81(14) y
C3 C8 C9 O2 -35.00(12) y
C7 C8 C9 O2 86.75(12) y
C3 C8 C9 C10 -157.98(11) y
C7 C8 C9 C10 -36.24(15) y
O2 C9 C10 C11 -118.47(14) y
C8 C9 C10 C11 -0.38(18) y
C9 C10 C11 C12 8.6(2) y
C9 C10 C11 C15 -175.56(12) y
C10 C11 C12 C13 -159.60(13) y
C15 C11 C12 C13 24.19(17) y
C10 C11 C12 C7 21.22(18) y
C15 C11 C12 C7 -154.98(11) y
C6 C7 C12 C13 9.8(2) y
C8 C7 C12 C13 127.11(14) y
C16 C7 C12 C13 -111.15(15) y
C6 C7 C12 C11 -171.14(11) y
C8 C7 C12 C11 -53.79(14) y
C16 C7 C12 C11 67.94(14) y
C11 C12 C13 C14 6.3(2) y
C7 C12 C13 C14 -174.68(12) y
C15 O4 C14 O3 169.05(13) y
C15 O4 C14 C13 -14.18(17) y
C12 C13 C14 O3 164.12(14) y
C12 C13 C14 O4 -12.5(2) y
C14 O4 C15 C11 43.28(15) y
C10 C11 C15 O4 136.32(14) y
C12 C11 C15 O4 -47.56(15) y

loop_
_cod_related_entry_id
_cod_related_entry_code
_cod_related_entry_database
1 8057680 ChemSpider
